data_7013660
loop_
_publ_author_name
'Barbara Modec'
'Jurij V. Bren\<ci\<c'
'Eric M. Burkholder'
'Jon Zubieta'

_publ_section_title
;
 Novel molybdenum(V) squarato complexes based on the dinuclear
 metal--metal bonded unit: syntheses and structural characterization of
 dinuclear [Mo2O4(C4O4)(R-Py)4] and tetranuclear
 [Mo4O8(C4O4)4]4&#x2212;
;
_journal_issue 24
_journal_name_full 'Dalton Trans.'
_journal_page_first 4618
_journal_page_last 4625
_journal_paper_doi 10.1039/b311348e
_journal_year 2003
_chemical_formula_sum 'C28.5 H30.5 Mo2 N4.5 O10'
_chemical_formula_weight 787.95
_chemical_name_common
;Tetraoxotetrapyridinesquaratodimolybdenum(V) methanol
pyridine (1/2/0.5)
;
_chemical_name_systematic
;
Tetraoxotetrapyridinesquaratodimolybdenum(V) methanol
pyridine (1/2/0.5)
;
_space_group_IT_number 2
_symmetry_cell_setting triclinic
_symmetry_space_group_name_Hall '-P 1'
_symmetry_space_group_name_H-M 'P -1'
_atom_sites_solution_hydrogens geom
_atom_sites_solution_primary direct
_atom_sites_solution_secondary difmap
_audit_creation_method SHELXL-97
_cell_angle_alpha 70.3901(6)
_cell_angle_beta 79.9458(6)
_cell_angle_gamma 86.4850(6)
_cell_formula_units_Z 2
_cell_length_a 10.3502(2)
_cell_length_b 10.97220(10)
_cell_length_c 14.9631(2)
_cell_measurement_temperature 150(2)
_cell_volume 1576.13(4)
_computing_cell_refinement 'Denzo-SMN (Otwinowski & Minor, 1997)'
_computing_data_collection 'Denzo-SMN (Otwinowski & Minor, 1997)'
_computing_data_reduction 'Denzo-SMN (Otwinowski & Minor, 1997)'
_computing_structure_refinement 'SHELXL-97 (Sheldrick, 1997)'
_computing_structure_solution 'SHELXS-97 (Sheldrick, 1990)'
_diffrn_ambient_temperature 150(2)
_diffrn_measured_fraction_theta_full 0.995
_diffrn_measured_fraction_theta_max 0.995
_diffrn_measurement_device_type 'Nonius Kappa CCD diffractometer'
_diffrn_radiation_monochromator graphite
_diffrn_radiation_source 'fine-focus sealed tube'
_diffrn_radiation_type MoK\a
_diffrn_radiation_wavelength 0.71073
_diffrn_reflns_av_R_equivalents 0.0165
_diffrn_reflns_av_sigmaI/netI 0.0314
_diffrn_reflns_limit_h_max 13
_diffrn_reflns_limit_h_min -13
_diffrn_reflns_limit_k_max 14
_diffrn_reflns_limit_k_min -13
_diffrn_reflns_limit_l_max 19
_diffrn_reflns_limit_l_min -19
_diffrn_reflns_number 13037
_diffrn_reflns_theta_full 27.47
_diffrn_reflns_theta_max 27.47
_diffrn_reflns_theta_min 2.28
_exptl_absorpt_coefficient_mu 0.858
_exptl_absorpt_correction_type none
_exptl_crystal_colour red
_exptl_crystal_density_diffrn 1.660
_exptl_crystal_density_method 'not measured'
_exptl_crystal_description block
_exptl_crystal_F_000 794
_exptl_crystal_size_max 0.24
_exptl_crystal_size_mid 0.22
_exptl_crystal_size_min 0.18
_refine_diff_density_max 0.492
_refine_diff_density_min -0.695
_refine_diff_density_rms 0.117
_refine_ls_extinction_method none
_refine_ls_goodness_of_fit_ref 1.126
_refine_ls_hydrogen_treatment constr
_refine_ls_matrix_type full
_refine_ls_number_parameters 448
_refine_ls_number_reflns 7198
_refine_ls_number_restraints 0
_refine_ls_restrained_S_all 1.126
_refine_ls_R_factor_all 0.0315
_refine_ls_R_factor_gt 0.0258
_refine_ls_shift/su_max 0.002
_refine_ls_shift/su_mean 0.000
_refine_ls_structure_factor_coef Fsqd
_refine_ls_weighting_details 'calc w=1/[\s^2^(Fo^2^)+(0.0302P)^2^+1.0855P] where P=(Fo^2^+2Fc^2^)/3'
_refine_ls_weighting_scheme calc
_refine_ls_wR_factor_gt 0.0677
_refine_ls_wR_factor_ref 0.0704
_reflns_number_gt 6423
_reflns_number_total 7198
_reflns_threshold_expression >2sigma(I)
_cod_data_source_file b311348e.txt
_cod_data_source_block 1a
_cod_original_formula_sum 'C28.50 H30.50 Mo2 N4.50 O10'
_cod_database_code 7013660

loop_
_symmetry_equiv_pos_as_xyz
'x, y, z'
'-x, -y, -z'

loop_
_atom_site_label
_atom_site_type_symbol
_atom_site_fract_x
_atom_site_fract_y
_atom_site_fract_z
_atom_site_U_iso_or_equiv
_atom_site_adp_type
_atom_site_occupancy
_atom_site_symmetry_multiplicity
_atom_site_calc_flag
_atom_site_refinement_flags
_atom_site_disorder_assembly
_atom_site_disorder_group
Mo1 Mo 0.592954(16) 0.034993(16) 0.669634(12) 0.01272(6) Uani 1 1 d . . .
Mo2 Mo 0.468772(16) 0.211921(16) 0.723534(12) 0.01268(6) Uani 1 1 d . . .
O1 O 0.48605(14) -0.00589(14) 0.61097(10) 0.0179(3) Uani 1 1 d . . .
O2 O 0.32688(14) 0.22126(14) 0.68007(10) 0.0181(3) Uani 1 1 d . . .
O3 O 0.61342(14) 0.22059(13) 0.62014(10) 0.0157(3) Uani 1 1 d . . .
O4 O 0.50142(14) 0.03314(13) 0.79458(10) 0.0154(3) Uani 1 1 d . . .
O5 O 0.77368(14) 0.02876(14) 0.72638(10) 0.0165(3) Uani 1 1 d . . .
O6 O 0.61656(14) 0.26682(14) 0.79033(11) 0.0171(3) Uani 1 1 d . . .
O7 O 0.88384(17) 0.34040(16) 0.84171(13) 0.0285(4) Uani 1 1 d . . .
O8 O 1.03433(16) 0.09961(17) 0.78573(13) 0.0292(4) Uani 1 1 d . . .
C1 C 0.8013(2) 0.1158(2) 0.76024(14) 0.0154(4) Uani 1 1 d . . .
C2 C 0.7334(2) 0.21976(19) 0.78722(14) 0.0156(4) Uani 1 1 d . . .
C3 C 0.8536(2) 0.2555(2) 0.81253(16) 0.0190(4) Uani 1 1 d . . .
C4 C 0.9230(2) 0.1448(2) 0.78618(16) 0.0193(4) Uani 1 1 d . . .
N1 N 0.61864(18) -0.17961(17) 0.74268(13) 0.0170(4) Uani 1 1 d . . .
N2 N 0.74976(17) 0.03722(17) 0.54377(12) 0.0156(3) Uani 1 1 d . . .
N3 N 0.34905(17) 0.20956(16) 0.86574(12) 0.0155(3) Uani 1 1 d . . .
N4 N 0.46974(18) 0.43017(17) 0.66349(13) 0.0176(4) Uani 1 1 d . . .
C11 C 0.5095(2) -0.2483(2) 0.78811(17) 0.0248(5) Uani 1 1 d . . .
H11 H 0.4290 -0.2057 0.7887 0.030 Uiso 1 1 calc R . .
C12 C 0.5128(3) -0.3806(2) 0.8341(2) 0.0343(6) Uani 1 1 d . . .
H12 H 0.4359 -0.4258 0.8662 0.041 Uiso 1 1 calc R . .
C13 C 0.6318(3) -0.4448(2) 0.8320(2) 0.0374(6) Uani 1 1 d . . .
H13 H 0.6359 -0.5341 0.8609 0.045 Uiso 1 1 calc R . .
C14 C 0.7445(3) -0.3740(2) 0.7859(2) 0.0341(6) Uani 1 1 d . . .
H14 H 0.8260 -0.4146 0.7844 0.041 Uiso 1 1 calc R . .
C15 C 0.7340(2) -0.2419(2) 0.74236(17) 0.0245(5) Uani 1 1 d . . .
H15 H 0.8100 -0.1944 0.7116 0.029 Uiso 1 1 calc R . .
C21 C 0.7440(2) -0.0443(2) 0.49445(16) 0.0199(4) Uani 1 1 d . . .
H21 H 0.6798 -0.1081 0.5178 0.024 Uiso 1 1 calc R . .
C22 C 0.8289(2) -0.0375(2) 0.41077(17) 0.0240(5) Uani 1 1 d . . .
H22 H 0.8222 -0.0958 0.3788 0.029 Uiso 1 1 calc R . .
C23 C 0.9238(2) 0.0573(2) 0.37549(17) 0.0259(5) Uani 1 1 d . . .
H23 H 0.9824 0.0642 0.3193 0.031 Uiso 1 1 calc R . .
C24 C 0.9301(2) 0.1425(2) 0.42558(17) 0.0255(5) Uani 1 1 d . . .
H24 H 0.9928 0.2077 0.4031 0.031 Uiso 1 1 calc R . .
C25 C 0.8423(2) 0.1292(2) 0.50907(16) 0.0202(4) Uani 1 1 d . . .
H25 H 0.8474 0.1861 0.5425 0.024 Uiso 1 1 calc R . .
C31 C 0.2192(2) 0.2331(2) 0.87451(16) 0.0186(4) Uani 1 1 d . . .
H31 H 0.1810 0.2615 0.8192 0.022 Uiso 1 1 calc R . .
C32 C 0.1401(2) 0.2170(2) 0.96247(16) 0.0235(5) Uani 1 1 d . . .
H32 H 0.0509 0.2357 0.9657 0.028 Uiso 1 1 calc R . .
C33 C 0.1952(2) 0.1728(2) 1.04540(16) 0.0256(5) Uani 1 1 d . . .
H33 H 0.1440 0.1608 1.1053 0.031 Uiso 1 1 calc R . .
C34 C 0.3287(2) 0.1467(2) 1.03712(16) 0.0254(5) Uani 1 1 d . . .
H34 H 0.3684 0.1161 1.0917 0.031 Uiso 1 1 calc R . .
C35 C 0.4018(2) 0.1666(2) 0.94724(16) 0.0204(4) Uani 1 1 d . . .
H35 H 0.4915 0.1497 0.9425 0.025 Uiso 1 1 calc R . .
C41 C 0.3606(2) 0.4989(2) 0.67611(18) 0.0262(5) Uani 1 1 d . . .
H41 H 0.2851 0.4552 0.7130 0.031 Uiso 1 1 calc R . .
C42 C 0.3557(3) 0.6323(2) 0.6366(2) 0.0304(5) Uani 1 1 d . . .
H42 H 0.2788 0.6770 0.6479 0.036 Uiso 1 1 calc R . .
C43 C 0.4660(3) 0.6976(2) 0.58033(17) 0.0268(5) Uani 1 1 d . . .
H43 H 0.4650 0.7871 0.5525 0.032 Uiso 1 1 calc R . .
C44 C 0.5784(3) 0.6275(2) 0.56593(19) 0.0310(6) Uani 1 1 d . . .
H44 H 0.6542 0.6692 0.5275 0.037 Uiso 1 1 calc R . .
C45 C 0.5771(2) 0.4946(2) 0.60928(18) 0.0260(5) Uani 1 1 d . . .
H45 H 0.6537 0.4483 0.6004 0.031 Uiso 1 1 calc R . .
N5 N 1.069(2) 0.4026(18) 0.4639(19) 0.054(6) Uani 0.50 1 d P A -1
C51 C 1.014(3) 0.503(3) 0.4105(18) 0.043(4) Uani 0.50 1 d P A -1
H51 H 1.0281 0.5078 0.3463 0.052 Uiso 0.50 1 calc PR A -1
C52 C 0.946(2) 0.594(3) 0.4245(16) 0.038(4) Uani 0.50 1 d P A -1
H52 H 0.9051 0.6519 0.3768 0.046 Uiso 0.50 1 calc PR A -1
C53 C 0.936(2) 0.6031(15) 0.513(2) 0.042(4) Uani 0.50 1 d P A -1
H53 H 0.8795 0.6652 0.5284 0.050 Uiso 0.50 1 calc PR A -1
C54 C 1.009(3) 0.520(3) 0.587(2) 0.048(5) Uani 0.50 1 d P A -1
H54 H 1.0161 0.5303 0.6447 0.058 Uiso 0.50 1 calc PR A -1
C55 C 1.073(3) 0.413(3) 0.5503(15) 0.042(4) Uani 0.50 1 d P A -1
H55 H 1.1180 0.3493 0.5917 0.051 Uiso 0.50 1 calc PR A -1
O9 O 0.1807(3) -0.1265(2) 0.8477(2) 0.0741(8) Uani 1 1 d . . .
H9 H 0.1379 -0.0607 0.8270 0.111 Uiso 1 1 calc R . .
C9 C 0.2238(3) -0.1261(3) 0.9305(2) 0.0472(7) Uani 1 1 d . . .
H9A H 0.3033 -0.0768 0.9131 0.071 Uiso 1 1 calc R . .
H9B H 0.2402 -0.2133 0.9690 0.071 Uiso 1 1 calc R . .
H9C H 0.1578 -0.0878 0.9665 0.071 Uiso 1 1 calc R . .
O10 O 0.0784(5) -0.3190(4) 0.7985(3) 0.0705(14) Uani 0.656(6) 1 d P B 1
H10 H 0.1147 -0.2596 0.8059 0.106 Uiso 0.656(6) 1 calc PR B 1
C10 C 0.0762(7) -0.4286(7) 0.8803(5) 0.0568(18) Uiso 0.656(6) 1 d P B 1
H10A H 0.1562 -0.4333 0.9055 0.085 Uiso 0.656(6) 1 calc PR B 1
H10B H 0.0679 -0.5046 0.8636 0.085 Uiso 0.656(6) 1 calc PR B 1
H10C H 0.0030 -0.4231 0.9280 0.085 Uiso 0.656(6) 1 calc PR B 1
O10A O 0.0708(6) -0.4678(7) 0.7822(5) 0.051(2) Uani 0.344(6) 1 d P B 2
H10D H 0.0055 -0.5137 0.8052 0.077 Uiso 0.344(6) 1 calc PR B 2
C10A C 0.0997(17) -0.4167(18) 0.8490(13) 0.077(5) Uiso 0.344(6) 1 d P B 2
H10E H 0.1606 -0.3466 0.8177 0.115 Uiso 0.344(6) 1 calc PR B 2
H10F H 0.1381 -0.4826 0.8976 0.115 Uiso 0.344(6) 1 calc PR B 2
H10G H 0.0207 -0.3853 0.8783 0.115 Uiso 0.344(6) 1 calc PR B 2

loop_
_atom_site_aniso_label
_atom_site_aniso_U_11
_atom_site_aniso_U_22
_atom_site_aniso_U_33
_atom_site_aniso_U_23
_atom_site_aniso_U_13
_atom_site_aniso_U_12
Mo1 0.01317(9) 0.01340(9) 0.01240(9) -0.00486(7) -0.00270(7) -0.00083(7)
Mo2 0.01280(9) 0.01301(9) 0.01261(9) -0.00419(7) -0.00313(7) -0.00021(7)
O1 0.0186(7) 0.0193(7) 0.0173(7) -0.0074(6) -0.0043(6) -0.0006(6)
O2 0.0181(7) 0.0202(7) 0.0166(7) -0.0060(6) -0.0046(6) 0.0001(6)
O3 0.0165(7) 0.0156(7) 0.0144(7) -0.0043(6) -0.0016(6) -0.0019(6)
O4 0.0171(7) 0.0156(7) 0.0133(7) -0.0044(6) -0.0024(6) -0.0001(6)
O5 0.0166(7) 0.0176(7) 0.0187(7) -0.0091(6) -0.0058(6) 0.0008(6)
O6 0.0162(7) 0.0176(7) 0.0203(8) -0.0090(6) -0.0054(6) 0.0011(6)
O7 0.0293(9) 0.0225(8) 0.0433(10) -0.0173(8) -0.0186(8) 0.0011(7)
O8 0.0177(8) 0.0394(10) 0.0405(10) -0.0238(8) -0.0115(7) 0.0063(7)
C1 0.0159(10) 0.0175(10) 0.0132(9) -0.0042(8) -0.0042(8) -0.0023(8)
C2 0.0181(10) 0.0147(9) 0.0141(10) -0.0038(8) -0.0042(8) -0.0019(8)
C3 0.0196(11) 0.0192(10) 0.0196(11) -0.0058(9) -0.0076(9) -0.0010(8)
C4 0.0169(10) 0.0229(11) 0.0197(11) -0.0077(9) -0.0051(8) -0.0022(9)
N1 0.0209(9) 0.0152(8) 0.0160(9) -0.0063(7) -0.0039(7) 0.0005(7)
N2 0.0143(8) 0.0172(9) 0.0158(8) -0.0058(7) -0.0036(7) 0.0012(7)
N3 0.0166(9) 0.0152(8) 0.0154(8) -0.0057(7) -0.0039(7) 0.0004(7)
N4 0.0196(9) 0.0164(9) 0.0174(9) -0.0053(7) -0.0053(7) -0.0001(7)
C11 0.0254(12) 0.0212(11) 0.0266(12) -0.0050(9) -0.0054(10) -0.0031(9)
C12 0.0400(15) 0.0223(12) 0.0364(14) -0.0037(11) -0.0035(12) -0.0105(11)
C13 0.0573(18) 0.0165(12) 0.0370(15) -0.0057(11) -0.0112(13) 0.0010(12)
C14 0.0418(15) 0.0236(12) 0.0384(15) -0.0131(11) -0.0096(12) 0.0132(11)
C15 0.0255(12) 0.0238(11) 0.0263(12) -0.0120(10) -0.0033(9) 0.0027(9)
C21 0.0169(10) 0.0235(11) 0.0235(11) -0.0120(9) -0.0056(9) -0.0004(9)
C22 0.0210(11) 0.0318(13) 0.0267(12) -0.0196(10) -0.0048(9) 0.0020(9)
C23 0.0205(11) 0.0361(13) 0.0222(12) -0.0139(10) 0.0015(9) 0.0023(10)
C24 0.0199(11) 0.0274(12) 0.0284(12) -0.0110(10) 0.0030(9) -0.0051(9)
C25 0.0184(10) 0.0210(11) 0.0233(11) -0.0105(9) -0.0025(9) -0.0010(9)
C31 0.0173(10) 0.0199(10) 0.0193(11) -0.0063(9) -0.0052(8) 0.0013(8)
C32 0.0169(11) 0.0295(12) 0.0233(11) -0.0090(10) -0.0014(9) 0.0024(9)
C33 0.0276(12) 0.0313(12) 0.0168(11) -0.0096(10) 0.0020(9) 0.0014(10)
C34 0.0287(12) 0.0330(13) 0.0153(11) -0.0078(10) -0.0071(9) 0.0044(10)
C35 0.0184(10) 0.0246(11) 0.0189(11) -0.0070(9) -0.0065(8) 0.0040(9)
C41 0.0224(12) 0.0215(11) 0.0322(13) -0.0054(10) -0.0054(10) 0.0016(9)
C42 0.0296(13) 0.0195(11) 0.0412(15) -0.0060(11) -0.0137(11) 0.0064(10)
C43 0.0401(14) 0.0146(11) 0.0263(12) -0.0028(9) -0.0149(11) -0.0011(10)
C44 0.0369(14) 0.0213(12) 0.0310(13) -0.0060(10) 0.0017(11) -0.0083(10)
C45 0.0249(12) 0.0203(11) 0.0299(13) -0.0077(10) 0.0020(10) -0.0014(9)
N5 0.041(5) 0.076(9) 0.053(11) -0.032(7) -0.009(5) 0.007(5)
C51 0.042(10) 0.051(10) 0.041(5) -0.020(6) -0.004(5) -0.012(6)
C52 0.035(7) 0.034(5) 0.033(10) 0.003(6) 0.000(6) -0.005(4)
C53 0.052(7) 0.024(5) 0.050(13) -0.012(4) -0.016(7) 0.018(4)
C54 0.038(9) 0.043(9) 0.066(7) -0.015(6) -0.018(5) -0.006(6)
C55 0.036(7) 0.042(6) 0.033(11) 0.004(7) 0.001(7) 0.009(5)
O9 0.102(2) 0.0467(15) 0.088(2) -0.0301(15) -0.0440(18) 0.0203(15)
C9 0.0456(18) 0.0419(17) 0.0454(18) -0.0073(14) 0.0037(14) -0.0077(14)
O10 0.099(4) 0.047(2) 0.057(3) 0.0003(19) -0.019(2) -0.021(2)
O10A 0.040(4) 0.052(4) 0.063(5) -0.021(3) -0.004(3) -0.011(3)

loop_
_atom_type_symbol
_atom_type_description
_atom_type_scat_dispersion_real
_atom_type_scat_dispersion_imag
_atom_type_scat_source
C C 0.0033 0.0016 'International Tables Vol C Tables 4.2.6.8 and 6.1.1.4'
H H 0.0000 0.0000 'International Tables Vol C Tables 4.2.6.8 and 6.1.1.4'
N N 0.0061 0.0033 'International Tables Vol C Tables 4.2.6.8 and 6.1.1.4'
O O 0.0106 0.0060 'International Tables Vol C Tables 4.2.6.8 and 6.1.1.4'
Mo Mo -1.6832 0.6857 'International Tables Vol C Tables 4.2.6.8 and 6.1.1.4'

loop_
_geom_angle_atom_site_label_1
_geom_angle_atom_site_label_2
_geom_angle_atom_site_label_3
_geom_angle
_geom_angle_site_symmetry_1
_geom_angle_site_symmetry_3
_geom_angle_publ_flag
O1 Mo1 O3 108.20(7) . . ?
O1 Mo1 O4 108.66(7) . . ?
O3 Mo1 O4 94.15(6) . . ?
O1 Mo1 O5 157.23(6) . . ?
O3 Mo1 O5 86.61(6) . . ?
O4 Mo1 O5 86.74(6) . . ?
O1 Mo1 N2 87.12(7) . . ?
O3 Mo1 N2 84.48(6) . . ?
O4 Mo1 N2 163.68(6) . . ?
O5 Mo1 N2 76.95(6) . . ?
O1 Mo1 N1 86.52(7) . . ?
O3 Mo1 N1 164.68(6) . . ?
O4 Mo1 N1 84.80(6) . . ?
O5 Mo1 N1 78.07(6) . . ?
N2 Mo1 N1 92.24(6) . . ?
O1 Mo1 Mo2 102.16(5) . . ?
O3 Mo1 Mo2 49.06(4) . . ?
O4 Mo1 Mo2 48.90(4) . . ?
O5 Mo1 Mo2 100.61(4) . . ?
N2 Mo1 Mo2 133.37(4) . . ?
N1 Mo1 Mo2 133.43(5) . . ?
O2 Mo2 O4 108.85(7) . . ?
O2 Mo2 O3 108.31(7) . . ?
O4 Mo2 O3 94.05(6) . . ?
O2 Mo2 O6 157.50(6) . . ?
O4 Mo2 O6 88.28(6) . . ?
O3 Mo2 O6 84.12(6) . . ?
O2 Mo2 N4 85.87(7) . . ?
O4 Mo2 N4 164.52(6) . . ?
O3 Mo2 N4 85.50(6) . . ?
O6 Mo2 N4 76.27(6) . . ?
O2 Mo2 N3 88.47(7) . . ?
O4 Mo2 N3 83.06(6) . . ?
O3 Mo2 N3 162.93(6) . . ?
O6 Mo2 N3 78.99(6) . . ?
N4 Mo2 N3 92.83(6) . . ?
O2 Mo2 Mo1 102.39(5) . . ?
O4 Mo2 Mo1 49.04(4) . . ?
O3 Mo2 Mo1 48.82(4) . . ?
O6 Mo2 Mo1 99.87(4) . . ?
N4 Mo2 Mo1 134.07(5) . . ?
N3 Mo2 Mo1 131.97(4) . . ?
Mo1 O3 Mo2 82.12(5) . . ?
Mo2 O4 Mo1 82.06(5) . . ?
C1 O5 Mo1 121.80(13) . . ?
C2 O6 Mo2 122.49(12) . . ?
O5 C1 C2 136.94(19) . . ?
O5 C1 C4 131.48(19) . . ?
C2 C1 C4 91.59(16) . . ?
O6 C2 C1 136.79(18) . . ?
O6 C2 C3 132.24(19) . . ?
C1 C2 C3 90.97(17) . . ?
O7 C3 C2 135.4(2) . . ?
O7 C3 C4 135.9(2) . . ?
C2 C3 C4 88.68(16) . . ?
O8 C4 C1 135.8(2) . . ?
O8 C4 C3 135.4(2) . . ?
C1 C4 C3 88.74(16) . . ?
C15 N1 C11 118.5(2) . . ?
C15 N1 Mo1 124.61(15) . . ?
C11 N1 Mo1 116.88(15) . . ?
C25 N2 C21 117.92(19) . . ?
C25 N2 Mo1 120.90(14) . . ?
C21 N2 Mo1 120.72(14) . . ?
C31 N3 C35 117.45(18) . . ?
C31 N3 Mo2 121.23(14) . . ?
C35 N3 Mo2 120.67(14) . . ?
C45 N4 C41 117.8(2) . . ?
C45 N4 Mo2 121.02(15) . . ?
C41 N4 Mo2 121.08(15) . . ?
N1 C11 C12 122.1(2) . . ?
C13 C12 C11 119.2(2) . . ?
C12 C13 C14 118.8(2) . . ?
C15 C14 C13 118.8(2) . . ?
N1 C15 C14 122.6(2) . . ?
N2 C21 C22 123.0(2) . . ?
C23 C22 C21 118.8(2) . . ?
C22 C23 C24 118.7(2) . . ?
C25 C24 C23 119.3(2) . . ?
N2 C25 C24 122.4(2) . . ?
N3 C31 C32 122.7(2) . . ?
C33 C32 C31 119.3(2) . . ?
C32 C33 C34 118.4(2) . . ?
C35 C34 C33 119.3(2) . . ?
N3 C35 C34 122.9(2) . . ?
N4 C41 C42 122.8(2) . . ?
C43 C42 C41 119.1(2) . . ?
C42 C43 C44 118.6(2) . . ?
C43 C44 C45 119.2(2) . . ?
N4 C45 C44 122.5(2) . . ?
C51 N5 C55 111(2) . . ?
C52 C51 N5 135(3) . . ?
C51 C52 C53 116(3) . . ?
C52 C53 C54 123(2) . . ?
C53 C54 C55 108(2) . . ?
N5 C55 C54 126(2) . . ?

loop_
_geom_bond_atom_site_label_1
_geom_bond_atom_site_label_2
_geom_bond_distance
_geom_bond_site_symmetry_2
_geom_bond_publ_flag
Mo1 O1 1.6913(14) . ?
Mo1 O3 1.9303(14) . ?
Mo1 O4 1.9370(14) . ?
Mo1 O5 2.1736(14) . ?
Mo1 N2 2.2557(17) . ?
Mo1 N1 2.2599(17) . ?
Mo1 Mo2 2.5405(2) . ?
Mo2 O2 1.6913(15) . ?
Mo2 O4 1.9330(14) . ?
Mo2 O3 1.9375(14) . ?
Mo2 O6 2.1800(14) . ?
Mo2 N4 2.2577(18) . ?
Mo2 N3 2.2606(17) . ?
O5 C1 1.288(2) . ?
O6 C2 1.285(3) . ?
O7 C3 1.230(3) . ?
O8 C4 1.226(3) . ?
C1 C2 1.438(3) . ?
C1 C4 1.464(3) . ?
C2 C3 1.472(3) . ?
C3 C4 1.504(3) . ?
N1 C15 1.339(3) . ?
N1 C11 1.341(3) . ?
N2 C25 1.341(3) . ?
N2 C21 1.346(3) . ?
N3 C31 1.345(3) . ?
N3 C35 1.350(3) . ?
N4 C45 1.337(3) . ?
N4 C41 1.340(3) . ?
C11 C12 1.384(3) . ?
C12 C13 1.381(4) . ?
C13 C14 1.383(4) . ?
C14 C15 1.382(3) . ?
C21 C22 1.381(3) . ?
C22 C23 1.379(3) . ?
C23 C24 1.391(3) . ?
C24 C25 1.381(3) . ?
C31 C32 1.385(3) . ?
C32 C33 1.382(3) . ?
C33 C34 1.386(3) . ?
C34 C35 1.377(3) . ?
C41 C42 1.383(3) . ?
C42 C43 1.372(4) . ?
C43 C44 1.381(4) . ?
C44 C45 1.382(3) . ?
N5 C51 1.29(4) . ?
N5 C55 1.34(3) . ?
C51 C52 1.24(4) . ?
C52 C53 1.35(3) . ?
C53 C54 1.47(4) . ?
C54 C55 1.52(4) . ?
O9 C9 1.389(4) . ?
O10 C10 1.397(8) . ?
O10A C10A 1.380(17) . ?
